data_7717509
loop_
_publ_author_name
'Nakamura, Masashi'
'Gon, Masayuki'
'Tanaka, Kazuo'

_publ_section_title
;
 Contribution of Radiative Rate Constants to Crystallization-Induced
 Emission Enhancement in Boron-Fused Azobenzene Complexes
;
_journal_name_full 'Dalton Transactions'
_journal_paper_doi 10.1039/D4DT02458C
_journal_year 2024
_chemical_formula_sum 'C12 H6 B Cl2 F N2 O2'
_chemical_formula_weight 310.90
_space_group_crystal_system triclinic
_space_group_IT_number 2
_space_group_name_Hall '-P 1'
_space_group_name_H-M_alt 'P -1'
_atom_sites_solution_hydrogens geom
_audit_creation_method SHELXL-2018/3
_audit_update_record
;
2023-10-21 deposited with the CCDC.	2024-11-06 downloaded from the CCDC.
;
_cell_angle_alpha 96.26(3)
_cell_angle_beta 97.76(5)
_cell_angle_gamma 116.43(2)
_cell_formula_units_Z 2
_cell_length_a 7.084(4)
_cell_length_b 7.205(5)
_cell_length_c 13.827(7)
_cell_measurement_reflns_used 1861
_cell_measurement_temperature 143(2)
_cell_measurement_theta_max 27.5
_cell_measurement_theta_min 3.2
_cell_volume 614.7(7)
_computing_structure_refinement 'SHELXL-2018/3 (Sheldrick, 2018)'
_computing_structure_solution 'SHELXT 2018/2 (Sheldrick, 2018)'
_diffrn_ambient_temperature 143(2)
_diffrn_measured_fraction_theta_full 0.978
_diffrn_measured_fraction_theta_max 0.957
_diffrn_measurement_device_type 'Rigaku Saturn724+ (4x4 bin mode)'
_diffrn_measurement_method 'profile data from \w-scans'
_diffrn_radiation_type MoK\a
_diffrn_radiation_wavelength 0.71075
_diffrn_reflns_av_R_equivalents 0.0481
_diffrn_reflns_av_unetI/netI 0.0903
_diffrn_reflns_Laue_measured_fraction_full 0.978
_diffrn_reflns_Laue_measured_fraction_max 0.957
_diffrn_reflns_limit_h_max 9
_diffrn_reflns_limit_h_min -9
_diffrn_reflns_limit_k_max 9
_diffrn_reflns_limit_k_min -9
_diffrn_reflns_limit_l_max 17
_diffrn_reflns_limit_l_min -14
_diffrn_reflns_number 5015
_diffrn_reflns_point_group_measured_fraction_full 0.978
_diffrn_reflns_point_group_measured_fraction_max 0.957
_diffrn_reflns_theta_full 25.242
_diffrn_reflns_theta_max 27.460
_diffrn_reflns_theta_min 3.029
_exptl_absorpt_coefficient_mu 0.540
_exptl_absorpt_correction_T_max 1.000
_exptl_absorpt_correction_T_min 0.705
_exptl_absorpt_correction_type multi-scan
_exptl_absorpt_process_details '(REQAB; Rigaku, 1998)'
_exptl_crystal_colour Orange
_exptl_crystal_density_diffrn 1.680
_exptl_crystal_description Plate
_exptl_crystal_F_000 312
_exptl_crystal_preparation Luminescent
_exptl_crystal_recrystallization_method 'Re-crystallisation from solvent: hexane and dichloromethane'
_exptl_crystal_size_max 0.11
_exptl_crystal_size_mid 0.07
_exptl_crystal_size_min 0.03
_refine_diff_density_max 0.475
_refine_diff_density_min -0.388
_refine_diff_density_rms 0.071
_refine_ls_extinction_method none
_refine_ls_goodness_of_fit_ref 0.981
_refine_ls_hydrogen_treatment constr
_refine_ls_matrix_type full
_refine_ls_number_parameters 227
_refine_ls_number_reflns 2696
_refine_ls_number_restraints 92
_refine_ls_restrained_S_all 0.966
_refine_ls_R_factor_all 0.0965
_refine_ls_R_factor_gt 0.0544
_refine_ls_shift/su_max 0.000
_refine_ls_shift/su_mean 0.000
_refine_ls_structure_factor_coef Fsqd
_refine_ls_weighting_details 'w=1/[\s^2^(Fo^2^)+(0.0384P)^2^] where P=(Fo^2^+2Fc^2^)/3'
_refine_ls_weighting_scheme calc
_refine_ls_wR_factor_gt 0.0980
_refine_ls_wR_factor_ref 0.1132
_reflns_Friedel_coverage 0.000
_reflns_number_gt 1707
_reflns_number_total 2696
_reflns_threshold_expression 'I > 2\s(I)'
_cod_data_source_file d4dt02458c2.cif
_cod_data_source_block BAz-Cl
_cod_depositor_comments
;
The following automatic conversions were performed:

data item '_exptl_absorpt_correction_type' value 'Multi-scan' was
changed to 'multi-scan' in accordance with the
/home/data/users/saulius/crontab/automatic-downloads/rss-feeds/RSC/lib/dictionaries/cif_core.dic
dictionary named 'cif_core.dic' version 2.4.2 last updated on
2011-04-26.

Automatic conversion script
Id: cif_fix_values 8170 2020-07-09 18:12:32Z antanas 
;
_cod_original_cell_volume 614.7(6)
_cod_database_code 7717509
_shelx_shelxl_version_number 2018/3
_shelx_space_group_comment
;
The symmetry employed for this shelxl refinement is uniquely defined
by the following loop, which should always be used as a source of
symmetry information in preference to the above space-group names.
They are only intended as comments.
;

loop_
_space_group_symop_operation_xyz
'x, y, z'
'-x, -y, -z'

loop_
_atom_site_label
_atom_site_type_symbol
_atom_site_fract_x
_atom_site_fract_y
_atom_site_fract_z
_atom_site_U_iso_or_equiv
_atom_site_adp_type
_atom_site_occupancy
_atom_site_site_symmetry_order
_atom_site_calc_flag
_atom_site_refinement_flags_posn
_atom_site_refinement_flags_adp
_atom_site_refinement_flags_occupancy
_atom_site_disorder_assembly
_atom_site_disorder_group
C1 C 0.6369(5) 0.5169(5) 0.7974(2) 0.0280(8) Uani 1 1 d . . . . .
C2 C 0.8120(5) 0.5663(5) 0.8740(2) 0.0264(7) Uani 1 1 d D . . . .
C3 C 0.8372(5) 0.6872(5) 0.9649(2) 0.0268(7) Uani 1 1 d . . . . .
H3 H 0.957083 0.726140 1.017313 0.032 Uiso 1 1 calc R U . . .
C4 C 0.6819(5) 0.7483(5) 0.9760(2) 0.0279(7) Uani 1 1 d . . . . .
C5 C 0.5060(5) 0.6984(5) 0.8993(2) 0.0331(8) Uani 1 1 d . . . . .
H5 H 0.402859 0.744829 0.909781 0.040 Uiso 1 1 calc R U . . .
C6 C 0.4836(5) 0.5817(5) 0.8090(2) 0.0349(9) Uani 1 1 d . . . . .
H6 H 0.365921 0.546770 0.756045 0.042 Uiso 1 1 calc R U . . .
C7 C 0.6807(5) 0.2960(5) 0.5641(2) 0.0272(7) Uani 1 1 d . . . . .
C8 C 0.8822(5) 0.3009(4) 0.5925(2) 0.0235(7) Uani 1 1 d D . . . .
C9 C 0.9778(5) 0.2490(4) 0.5200(2) 0.0241(7) Uani 1 1 d . . . . .
H9 H 1.114897 0.254799 0.537550 0.029 Uiso 1 1 calc R U . . .
C10 C 0.8703(5) 0.1893(5) 0.4225(2) 0.0255(7) Uani 1 1 d . . . . .
C11 C 0.6721(5) 0.1833(5) 0.3928(2) 0.0305(8) Uani 1 1 d . . . . .
H11 H 0.602577 0.141903 0.324612 0.037 Uiso 1 1 calc R U . . .
C12 C 0.5790(5) 0.2381(5) 0.4635(2) 0.0315(8) Uani 1 1 d . . . . .
H12 H 0.444474 0.236890 0.444331 0.038 Uiso 1 1 calc R U . . .
N1A N 0.6681(8) 0.3991(8) 0.7173(4) 0.0227(12) Uani 0.848(9) 1 d . . P A 1
N2A N 0.5786(5) 0.3683(5) 0.6265(3) 0.0261(12) Uani 0.848(9) 1 d . . P A 1
N1B N 0.552(3) 0.440(3) 0.6951(13) 0.026(6) Uani 0.152(9) 1 d . . P A 2
N2B N 0.686(5) 0.370(5) 0.683(2) 0.024(8) Uani 0.152(9) 1 d . U P A 2
O1A O 0.9510(9) 0.4890(8) 0.8539(4) 0.0264(12) Uani 0.848(9) 1 d D . P A 1
O2A O 0.9882(9) 0.3715(10) 0.6877(3) 0.0241(12) Uani 0.848(9) 1 d D . P A 1
O1B O 0.956(5) 0.529(4) 0.835(2) 0.021(5) Uani 0.152(9) 1 d D U P A 2
B1 B 0.8512(6) 0.3404(6) 0.7587(2) 0.0238(8) Uani 1 1 d D . . . .
F1A F 0.7560(16) 0.1337(8) 0.7720(6) 0.0305(12) Uani 0.848(9) 1 d D . P A 1
F1B F 0.746(10) 0.162(5) 0.798(3) 0.034(7) Uani 0.152(9) 1 d D . P A 2
Cl1 Cl 0.70472(15) 0.89315(13) 1.08898(6) 0.0417(3) Uani 1 1 d . . . . .
Cl2 Cl 0.98637(14) 0.11732(13) 0.33202(5) 0.0376(3) Uani 1 1 d . . . . .
O2B O 0.985(6) 0.322(6) 0.690(2) 0.023(5) Uani 0.152(9) 1 d D U P A 2

loop_
_atom_site_aniso_label
_atom_site_aniso_U_11
_atom_site_aniso_U_22
_atom_site_aniso_U_33
_atom_site_aniso_U_23
_atom_site_aniso_U_13
_atom_site_aniso_U_12
C1 0.0240(17) 0.0253(18) 0.0254(18) 0.0057(13) 0.0058(14) 0.0030(14)
C2 0.0229(16) 0.0271(17) 0.0283(18) 0.0072(14) 0.0077(13) 0.0099(14)
C3 0.0201(16) 0.0298(18) 0.0259(17) 0.0041(14) 0.0032(13) 0.0085(14)
C4 0.0291(18) 0.0242(17) 0.0318(18) 0.0100(14) 0.0136(14) 0.0106(14)
C5 0.0269(19) 0.0311(19) 0.047(2) 0.0178(16) 0.0081(16) 0.0165(15)
C6 0.0247(18) 0.0317(19) 0.041(2) 0.0168(16) -0.0025(15) 0.0074(15)
C7 0.0245(17) 0.0171(16) 0.0399(19) 0.0081(14) 0.0141(15) 0.0069(13)
C8 0.0247(17) 0.0159(15) 0.0237(16) 0.0017(12) 0.0020(13) 0.0053(13)
C9 0.0192(16) 0.0212(16) 0.0266(17) 0.0039(13) -0.0018(13) 0.0068(13)
C10 0.0287(18) 0.0157(15) 0.0286(17) 0.0055(12) 0.0023(13) 0.0080(13)
C11 0.0304(18) 0.0223(17) 0.0291(18) 0.0108(14) -0.0031(14) 0.0051(14)
C12 0.0172(16) 0.0253(18) 0.044(2) 0.0139(15) -0.0024(15) 0.0038(14)
N1A 0.015(2) 0.022(2) 0.026(3) 0.0070(19) -0.0010(19) 0.0051(15)
N2A 0.0225(19) 0.0229(18) 0.025(2) 0.0056(15) -0.0021(15) 0.0059(14)
N1B 0.030(11) 0.040(11) 0.014(11) -0.004(8) -0.001(8) 0.025(9)
N2B 0.026(11) 0.020(10) 0.027(12) 0.014(8) 0.003(8) 0.009(7)
O1A 0.0224(17) 0.032(2) 0.023(2) 0.0025(17) 0.0013(15) 0.0123(17)
O2A 0.0189(16) 0.026(4) 0.0229(15) -0.0022(16) -0.0016(12) 0.0099(19)
O1B 0.019(7) 0.022(7) 0.017(8) 0.003(6) 0.001(6) 0.007(5)
B1 0.0209(18) 0.0246(18) 0.0249(18) 0.0034(14) -0.0001(14) 0.0113(15)
F1A 0.032(2) 0.0270(17) 0.033(3) 0.0100(18) 0.004(2) 0.0138(15)
F1B 0.041(11) 0.029(9) 0.04(2) 0.015(11) 0.013(14) 0.019(9)
Cl1 0.0524(6) 0.0336(5) 0.0420(5) 0.0051(4) 0.0232(4) 0.0193(4)
Cl2 0.0510(6) 0.0325(5) 0.0269(5) 0.0033(3) 0.0102(4) 0.0173(4)
O2B 0.032(8) 0.008(10) 0.023(5) 0.000(5) 0.003(5) 0.005(6)

loop_
_atom_type_symbol
_atom_type_description
_atom_type_scat_dispersion_real
_atom_type_scat_dispersion_imag
_atom_type_scat_source
C C 0.0033 0.0016 'International Tables Vol C Tables 4.2.6.8 and 6.1.1.4'
H H 0.0000 0.0000 'International Tables Vol C Tables 4.2.6.8 and 6.1.1.4'
N N 0.0061 0.0033 'International Tables Vol C Tables 4.2.6.8 and 6.1.1.4'
O O 0.0106 0.0060 'International Tables Vol C Tables 4.2.6.8 and 6.1.1.4'
B B 0.0013 0.0007 'International Tables Vol C Tables 4.2.6.8 and 6.1.1.4'
F F 0.0171 0.0103 'International Tables Vol C Tables 4.2.6.8 and 6.1.1.4'
Cl Cl 0.1484 0.1585 'International Tables Vol C Tables 4.2.6.8 and 6.1.1.4'

loop_
_geom_angle_atom_site_label_1
_geom_angle_atom_site_label_2
_geom_angle_atom_site_label_3
_geom_angle
_geom_angle_site_symmetry_1
_geom_angle_site_symmetry_3
_geom_angle_publ_flag
C6 C1 C2 122.2(3) . . ?
C6 C1 N1B 92.5(10) . . ?
C2 C1 N1B 144.5(10) . . ?
C6 C1 N1A 134.1(4) . . ?
C2 C1 N1A 103.8(4) . . ?
C6 C1 N2B 133.0(11) . . ?
C2 C1 N2B 104.7(11) . . ?
N1B C1 N2B 40.6(16) . . ?
O1B C2 C3 129.8(13) . . ?
O1A C2 C3 123.5(3) . . ?
O1B C2 C1 108.0(13) . . ?
O1A C2 C1 116.7(3) . . ?
C3 C2 C1 119.9(3) . . ?
C4 C3 C2 117.4(3) . . ?
C3 C4 C5 122.8(3) . . ?
C3 C4 Cl1 118.6(3) . . ?
C5 C4 Cl1 118.6(3) . . ?
C6 C5 C4 119.6(3) . . ?
C5 C6 C1 118.1(3) . . ?
N2A C7 C12 114.1(3) . . ?
N2A C7 C8 125.7(3) . . ?
C12 C7 C8 119.8(3) . . ?
C12 C7 N2B 150.9(13) . . ?
C8 C7 N2B 89.3(13) . . ?
O2A C8 C9 120.2(3) . . ?
C9 C8 O2B 114.0(13) . . ?
O2A C8 C7 120.1(3) . . ?
C9 C8 C7 119.4(3) . . ?
O2B C8 C7 125.8(13) . . ?
C10 C9 C8 118.8(3) . . ?
C9 C10 C11 122.8(3) . . ?
C9 C10 Cl2 118.8(3) . . ?
C11 C10 Cl2 118.4(2) . . ?
C12 C11 C10 118.7(3) . . ?
C11 C12 C7 120.4(3) . . ?
N2A N1A C1 124.2(5) . . ?
N2A N1A B1 126.7(5) . . ?
C1 N1A B1 108.6(4) . . ?
N1A N2A C7 110.4(4) . . ?
N2B N1B C1 94(2) . . ?
N1B N2B B1 132(2) . . ?
N1B N2B C7 113(3) . . ?
B1 N2B C7 114.8(19) . . ?
N1B N2B C1 45.5(13) . . ?
B1 N2B C1 87.0(13) . . ?
C7 N2B C1 157(2) . . ?
C2 O1A B1 107.2(4) . . ?
C8 O2A B1 114.3(4) . . ?
C2 O1B B1 111(2) . . ?
F1A B1 O2A 111.7(4) . . ?
F1B B1 O1B 112(2) . . ?
F1A B1 O1A 111.6(4) . . ?
O2A B1 O1A 115.1(4) . . ?
F1B B1 O2B 115(2) . . ?
O1B B1 O2B 114.8(19) . . ?
F1B B1 N2B 110(3) . . ?
O1B B1 N2B 106.5(16) . . ?
O2B B1 N2B 97.9(15) . . ?
F1A B1 N1A 109.0(6) . . ?
O2A B1 N1A 107.7(3) . . ?
O1A B1 N1A 101.0(3) . . ?
C8 O2B B1 109(2) . . ?

loop_
_geom_bond_atom_site_label_1
_geom_bond_atom_site_label_2
_geom_bond_distance
_geom_bond_site_symmetry_2
_geom_bond_publ_flag
C1 C6 1.381(5) . ?
C1 C2 1.399(4) . ?
C1 N1B 1.405(18) . ?
C1 N1A 1.423(5) . ?
C1 N2B 1.97(3) . ?
C2 O1B 1.33(3) . ?
C2 O1A 1.374(6) . ?
C2 C3 1.390(4) . ?
C3 C4 1.374(4) . ?
C4 C5 1.402(5) . ?
C4 Cl1 1.727(3) . ?
C5 C6 1.375(4) . ?
C7 N2A 1.394(5) . ?
C7 C12 1.401(4) . ?
C7 C8 1.412(4) . ?
C7 N2B 1.66(3) . ?
C8 O2A 1.343(6) . ?
C8 C9 1.389(4) . ?
C8 O2B 1.40(3) . ?
C9 C10 1.374(4) . ?
C10 C11 1.388(4) . ?
C10 Cl2 1.739(3) . ?
C11 C12 1.368(4) . ?
N1A N2A 1.276(7) . ?
N1A B1 1.590(7) . ?
N1B N2B 1.28(4) . ?
N2B B1 1.57(4) . ?
O1A B1 1.465(6) . ?
O2A B1 1.438(6) . ?
O1B B1 1.44(3) . ?
B1 F1A 1.381(6) . ?
B1 F1B 1.38(3) . ?
B1 O2B 1.47(3) . ?

loop_
_geom_torsion_atom_site_label_1
_geom_torsion_atom_site_label_2
_geom_torsion_atom_site_label_3
_geom_torsion_atom_site_label_4
_geom_torsion
_geom_torsion_site_symmetry_1
_geom_torsion_site_symmetry_2
_geom_torsion_site_symmetry_3
_geom_torsion_site_symmetry_4
_geom_torsion_publ_flag
C6 C1 C2 O1B -165.1(14) . . . . ?
N1B C1 C2 O1B 1.2(19) . . . . ?
N2B C1 C2 O1B 10.8(17) . . . . ?
C6 C1 C2 O1A 178.7(4) . . . . ?
N1A C1 C2 O1A -1.8(4) . . . . ?
C6 C1 C2 C3 -1.0(5) . . . . ?
N1B C1 C2 C3 165.4(14) . . . . ?
N1A C1 C2 C3 178.5(3) . . . . ?
N2B C1 C2 C3 175.0(9) . . . . ?
O1B C2 C3 C4 162.1(17) . . . . ?
O1A C2 C3 C4 -177.8(4) . . . . ?
C1 C2 C3 C4 1.8(4) . . . . ?
C2 C3 C4 C5 -1.7(4) . . . . ?
C2 C3 C4 Cl1 178.4(2) . . . . ?
C3 C4 C5 C6 0.7(5) . . . . ?
Cl1 C4 C5 C6 -179.5(2) . . . . ?
C4 C5 C6 C1 0.3(4) . . . . ?
C2 C1 C6 C5 -0.1(5) . . . . ?
N1B C1 C6 C5 -172.2(8) . . . . ?
N1A C1 C6 C5 -179.5(4) . . . . ?
N2B C1 C6 C5 -174.8(12) . . . . ?
N2A C7 C8 O2A 3.0(5) . . . . ?
C12 C7 C8 O2A 175.0(4) . . . . ?
N2A C7 C8 C9 -171.6(3) . . . . ?
C12 C7 C8 C9 0.3(4) . . . . ?
N2B C7 C8 C9 179.8(11) . . . . ?
C12 C7 C8 O2B -168.9(19) . . . . ?
N2B C7 C8 O2B 11(2) . . . . ?
O2A C8 C9 C10 -176.2(4) . . . . ?
O2B C8 C9 C10 168.9(17) . . . . ?
C7 C8 C9 C10 -1.6(4) . . . . ?
C8 C9 C10 C11 1.6(5) . . . . ?
C8 C9 C10 Cl2 -178.3(2) . . . . ?
C9 C10 C11 C12 -0.3(5) . . . . ?
Cl2 C10 C11 C12 179.5(2) . . . . ?
C10 C11 C12 C7 -0.9(5) . . . . ?
N2A C7 C12 C11 173.8(3) . . . . ?
C8 C7 C12 C11 0.9(5) . . . . ?
N2B C7 C12 C11 -178(2) . . . . ?
C6 C1 N1A N2A 18.0(7) . . . . ?
C2 C1 N1A N2A -161.4(4) . . . . ?
C6 C1 N1A B1 -169.0(3) . . . . ?
C2 C1 N1A B1 11.6(4) . . . . ?
C1 N1A N2A C7 164.8(4) . . . . ?
B1 N1A N2A C7 -6.9(6) . . . . ?
C12 C7 N2A N1A 173.9(3) . . . . ?
C8 C7 N2A N1A -13.7(5) . . . . ?
C6 C1 N1B N2B -177.2(16) . . . . ?
C2 C1 N1B N2B 14(2) . . . . ?
C1 N1B N2B B1 10(3) . . . . ?
C1 N1B N2B C7 -169.5(17) . . . . ?
C12 C7 N2B N1B -18(4) . . . . ?
C8 C7 N2B N1B 163(2) . . . . ?
C12 C7 N2B B1 162.3(9) . . . . ?
C8 C7 N2B B1 -16.8(17) . . . . ?
C12 C7 N2B C1 -37(6) . . . . ?
C8 C7 N2B C1 144(5) . . . . ?
C3 C2 O1A B1 170.1(3) . . . . ?
C1 C2 O1A B1 -9.6(5) . . . . ?
C9 C8 O2A B1 -156.6(4) . . . . ?
C7 C8 O2A B1 28.8(6) . . . . ?
C3 C2 O1B B1 159.0(9) . . . . ?
C1 C2 O1B B1 -39(2) . . . . ?
C8 O2A B1 F1A 77.2(7) . . . . ?
C8 O2A B1 O1A -154.2(5) . . . . ?
C8 O2A B1 N1A -42.5(6) . . . . ?
C2 O1B B1 F1B -66(4) . . . . ?
C2 O1B B1 O2B 162(2) . . . . ?
C2 O1B B1 N2B 54(2) . . . . ?
C2 O1A B1 F1A -100.6(6) . . . . ?
C2 O1A B1 O2A 130.7(5) . . . . ?
C2 O1A B1 N1A 15.0(5) . . . . ?
N1B N2B B1 F1B 78(3) . . . . ?
C7 N2B B1 F1B -102(2) . . . . ?
C1 N2B B1 F1B 85.4(17) . . . . ?
N1B N2B B1 O1B -43(3) . . . . ?
C7 N2B B1 O1B 136.7(19) . . . . ?
C1 N2B B1 O1B -35.8(17) . . . . ?
N1B N2B B1 O2B -162(3) . . . . ?
C7 N2B B1 O2B 18(2) . . . . ?
C1 N2B B1 O2B -154.8(17) . . . . ?
N2A N1A B1 F1A -86.4(6) . . . . ?
C1 N1A B1 F1A 100.8(4) . . . . ?
N2A N1A B1 O2A 35.0(6) . . . . ?
C1 N1A B1 O2A -137.8(4) . . . . ?
N2A N1A B1 O1A 156.0(5) . . . . ?
C1 N1A B1 O1A -16.7(5) . . . . ?
C9 C8 O2B B1 -170.5(14) . . . . ?
C7 C8 O2B B1 -1(3) . . . . ?
F1B B1 O2B C8 106(4) . . . . ?
O1B B1 O2B C8 -123(2) . . . . ?
N2B B1 O2B C8 -10(3) . . . . ?
